data_7713160
loop_
_publ_author_name
'Josa, Dana'
'Aguil\`a, David'
'Fontava, Pere'
'Soto-Cerrato, Vanessa'
'Herrera-Ram\'irez, Piedad'
'Rafols, Laia'
'Grabulosa, Arnald'
'Gamez, Patrick'

_publ_section_title
;
 Cytotoxicity of osmium(II) and cycloosmated half-sandwich complexes from
 1-pyrenyl-containing phosphane ligands
;
_journal_name_full 'Dalton Transactions'
_journal_paper_doi 10.1039/D3DT00743J
_journal_year 2023
_chemical_formula_moiety 'C32 H37 I2 Os P, 2(C H2 Cl2)'
_chemical_formula_sum 'C34 H41 Cl4 I2 Os P'
_chemical_formula_weight 1066.40
_space_group_crystal_system triclinic
_space_group_IT_number 2
_space_group_name_Hall '-P 1'
_space_group_name_H-M_alt 'P -1'
_atom_sites_solution_hydrogens geom
_atom_sites_solution_primary dual
_audit_creation_date 2023-01-04
_audit_creation_method
;
Olex2 1.5
(compiled 2022.04.07 svn.rca3783a0 for OlexSys, GUI svn.r6498)
;
_audit_update_record
;
2023-01-23 deposited with the CCDC.	2023-05-26 downloaded from the CCDC.
;
_cell_angle_alpha 66.410(3)
_cell_angle_beta 63.882(3)
_cell_angle_gamma 75.842(4)
_cell_formula_units_Z 2
_cell_length_a 12.4778(10)
_cell_length_b 13.0153(10)
_cell_length_c 13.4334(10)
_cell_measurement_reflns_used 9695
_cell_measurement_temperature 100.0
_cell_measurement_theta_max 28.76
_cell_measurement_theta_min 2.87
_cell_volume 1788.9(2)
_computing_cell_refinement 'SAINT v8.34A (Bruker, 2013)'
_computing_data_reduction 'SAINT v8.34A (Bruker, 2013)'
_computing_molecular_graphics 'Olex2 1.5 (Dolomanov et al., 2009)'
_computing_publication_material 'Olex2 1.5 (Dolomanov et al., 2009)'
_computing_structure_refinement 'SHELXL 2018/3 (Sheldrick, 2015)'
_computing_structure_solution 'SHELXT 2014/5 (Sheldrick, 2014)'
_diffrn_ambient_temperature 100.0
_diffrn_measured_fraction_theta_full 0.997
_diffrn_measured_fraction_theta_max 0.985
_diffrn_measurement_device_type 'Bruker APEX-II CCD'
_diffrn_measurement_method '\f and \w scans'
_diffrn_radiation_type MoK\a
_diffrn_radiation_wavelength 0.71073
_diffrn_reflns_av_R_equivalents 0.0351
_diffrn_reflns_av_unetI/netI 0.0313
_diffrn_reflns_Laue_measured_fraction_full 0.997
_diffrn_reflns_Laue_measured_fraction_max 0.985
_diffrn_reflns_limit_h_max 16
_diffrn_reflns_limit_h_min -16
_diffrn_reflns_limit_k_max 17
_diffrn_reflns_limit_k_min -17
_diffrn_reflns_limit_l_max 18
_diffrn_reflns_limit_l_min -18
_diffrn_reflns_number 34316
_diffrn_reflns_point_group_measured_fraction_full 0.997
_diffrn_reflns_point_group_measured_fraction_max 0.985
_diffrn_reflns_theta_full 25.242
_diffrn_reflns_theta_max 28.780
_diffrn_reflns_theta_min 3.256
_diffrn_source_current 0.6
_diffrn_source_power 0.03
_diffrn_source_voltage 50.0
_diffrn_standards_number 0
_exptl_absorpt_coefficient_mu 5.657
_exptl_absorpt_correction_T_max 0.7458
_exptl_absorpt_correction_T_min 0.4589
_exptl_absorpt_correction_type multi-scan
_exptl_absorpt_process_details
;
SADABS-2008/1 (Bruker,2008) was used for absorption correction.
wR2(int) was 0.1441 before and 0.0472 after correction.
The Ratio of minimum to maximum transmission is 0.6153.
The \l/2 correction factor is 0.0015.
;
_exptl_crystal_colour red
_exptl_crystal_colour_primary red
_exptl_crystal_density_diffrn 1.972
_exptl_crystal_description block
_exptl_crystal_F_000 1012
_exptl_crystal_size_max 0.25
_exptl_crystal_size_mid 0.15
_exptl_crystal_size_min 0.13
_refine_diff_density_max 1.536
_refine_diff_density_min -1.410
_refine_diff_density_rms 0.128
_refine_ls_extinction_method none
_refine_ls_goodness_of_fit_ref 1.034
_refine_ls_hydrogen_treatment constr
_refine_ls_matrix_type full
_refine_ls_number_parameters 464
_refine_ls_number_reflns 9183
_refine_ls_number_restraints 80
_refine_ls_restrained_S_all 1.147
_refine_ls_R_factor_all 0.0277
_refine_ls_R_factor_gt 0.0248
_refine_ls_shift/su_max 0.003
_refine_ls_shift/su_mean 0.000
_refine_ls_structure_factor_coef Fsqd
_refine_ls_weighting_details 'w=1/[\s^2^(Fo^2^)+(0.0303P)^2^+2.3855P] where P=(Fo^2^+2Fc^2^)/3'
_refine_ls_weighting_scheme calc
_refine_ls_wR_factor_gt 0.0605
_refine_ls_wR_factor_ref 0.0621
_reflns_Friedel_coverage 0.000
_reflns_number_gt 8501
_reflns_number_total 9183
_reflns_threshold_expression 'I > 2\s(I)'
_cod_data_source_file d3dt00743j2.cif
_cod_data_source_block 2003djs21_0m
_cod_database_code 7713160
_shelx_shelxl_version_number 2018/3
_shelx_space_group_comment
;
The symmetry employed for this shelxl refinement is uniquely defined
by the following loop, which should always be used as a source of
symmetry information in preference to the above space-group names.
They are only intended as comments.
;
_olex2_refinement_description
;
1. Fixed Uiso
 At 1.2 times of:
  All C(H) groups
 At 1.5 times of:
  All C(H,H,H) groups
2. Restrained distances
 Cl8-Cl10
 2.9 with sigma of 0.04
 Cl5-Cl10
 2.9 with sigma of 0.04
 C34-Cl5 \\sim C34-Cl6 \\sim C34-Cl7 \\sim C34-Cl8 \\sim C34-Cl9 \\sim C34-Cl10
 with sigma of 0.02
 C33-Cl2 \\sim C33-Cl11 \\sim C33-Cl1 \\sim C33-Cl12 \\sim C33-Cl4 \\sim C33-Cl3
 with sigma of 0.02
3. Rigid bond restraints
 Cl2, Cl4, Cl3, Cl12
 with sigma for 1-2 distances of 0.002 and sigma for 1-3 distances of 0.002
4. Uiso/Uaniso restraints and constraints
Cl2 \\sim Cl4 \\sim Cl3 \\sim Cl12: within 2A with sigma of 0.008 and sigma for
terminal atoms of 0.016 within 2A
Uanis(C33) \\sim Ueq, Uanis(C34) \\sim Ueq, Uanis(Cl7) \\sim Ueq, Uanis(Cl11)
\\sim Ueq, Uanis(Cl1) \\sim Ueq: with sigma of 0.002 and sigma for terminal
atoms of 0.02
5. Others
 1*[Sof(Cl1)+Sof(Cl4)]+1*[Sof(Cl2)+Sof(Cl3)]+1*[Sof(Cl12)+Sof(Cl11)]=1 with
 esd of 0.001
 1*[Sof(Cl5)+Sof(Cl8)]+1*[Sof(Cl7)+Sof(Cl10)]+1*[Sof(Cl6)+Sof(Cl9)]=1 with esd
 of 0.001
 Sof(Cl1)=Sof(Cl4)=FVAR(1)
 Sof(Cl2)=Sof(Cl3)=FVAR(2)
 Sof(Cl12)=Sof(Cl11)=FVAR(3)
 Sof(Cl5)=Sof(Cl8)=FVAR(4)
 Sof(Cl7)=Sof(Cl10)=FVAR(5)
 Sof(Cl6)=Sof(Cl9)=FVAR(6)
6.a Ternary CH refined with riding coordinates:
 C11(H11), C14(H14), C8(H8)
6.b Aromatic/amide H refined with riding coordinates:
 C18(H18), C4(H4), C3(H3), C24(H24), C23(H23), C6(H6), C32(H32), C19(H19),
 C27(H27), C7(H7), C31(H31), C28(H28), C30(H30)
6.c Idealised Me refined as rotating group:
 C16(H16A,H16B,H16C), C15(H15A,H15B,H15C), C9(H9A,H9B,H9C), C13(H13A,H13B,
 H13C), C12(H12A,H12B,H12C), C10(H10A,H10B,H10C), C1(H1A,H1B,H1C)
;
_olex2_submission_special_instructions 'No special instructions were received'

loop_
_space_group_symop_operation_xyz
'x, y, z'
'-x, -y, -z'

loop_
_atom_site_label
_atom_site_type_symbol
_atom_site_fract_x
_atom_site_fract_y
_atom_site_fract_z
_atom_site_U_iso_or_equiv
_atom_site_adp_type
_atom_site_occupancy
_atom_site_site_symmetry_order
_atom_site_calc_flag
_atom_site_refinement_flags_posn
_atom_site_refinement_flags_adp
_atom_site_refinement_flags_occupancy
_atom_site_disorder_assembly
_atom_site_disorder_group
Os1 Os 0.35749(2) 0.65956(2) 0.66167(2) 0.01247(4) Uani 1 1 d . . . . .
P1 P 0.18521(7) 0.72559(6) 0.80145(7) 0.01416(14) Uani 1 1 d . . . . .
C17 C 0.1934(3) 0.8720(3) 0.7831(3) 0.0167(6) Uani 1 1 d . . . . .
C18 C 0.2135(3) 0.8936(3) 0.8670(3) 0.0207(6) Uani 1 1 d . . . . .
H18 H 0.225907 0.832041 0.930495 0.025 Uiso 1 1 calc R U . . .
C4 C 0.5186(3) 0.6740(3) 0.4927(3) 0.0196(6) Uani 1 1 d . . . . .
H4 H 0.534140 0.650405 0.428843 0.023 Uiso 1 1 calc R U . . .
C3 C 0.5509(3) 0.6007(3) 0.5866(3) 0.0222(7) Uani 1 1 d . . . . .
H3 H 0.587118 0.527635 0.585630 0.027 Uiso 1 1 calc R U . . .
C24 C 0.1441(3) 1.0413(3) 0.5037(3) 0.0205(6) Uani 1 1 d . . . . .
H24 H 0.132930 1.029062 0.443894 0.025 Uiso 1 1 calc R U . . .
C23 C 0.1622(3) 0.9518(3) 0.5927(3) 0.0186(6) Uani 1 1 d . . . . .
H23 H 0.163712 0.878244 0.593304 0.022 Uiso 1 1 calc R U . . .
C22 C 0.1793(3) 0.9641(3) 0.6866(3) 0.0168(6) Uani 1 1 d . . . . .
C11 C 0.1641(3) 0.6390(3) 0.9567(3) 0.0207(6) Uani 1 1 d . . . . .
H11 H 0.143783 0.565018 0.966102 0.025 Uiso 1 1 calc R U . . .
C5 C 0.4623(3) 0.7841(3) 0.4918(3) 0.0166(6) Uani 1 1 d . . . . .
C25 C 0.1414(3) 1.1541(3) 0.4981(3) 0.0197(6) Uani 1 1 d . . . . .
C6 C 0.4425(3) 0.8158(3) 0.5882(3) 0.0169(6) Uani 1 1 d . . . . .
H6 H 0.405774 0.888631 0.589533 0.020 Uiso 1 1 calc R U . . .
C14 C 0.0360(3) 0.7289(3) 0.7984(3) 0.0201(6) Uani 1 1 d . . . . .
H14 H 0.050127 0.752102 0.713411 0.024 Uiso 1 1 calc R U . . .
C32 C 0.1178(3) 1.2473(3) 0.4098(3) 0.0264(7) Uani 1 1 d . . . . .
H32 H 0.104026 1.236937 0.350439 0.032 Uiso 1 1 calc R U . . .
C20 C 0.1981(3) 1.0943(3) 0.7692(3) 0.0193(6) Uani 1 1 d . . . . .
C16 C -0.0616(3) 0.8147(3) 0.8455(4) 0.0317(8) Uani 1 1 d . . . . .
H16A H -0.083187 0.793441 0.930270 0.048 Uiso 1 1 calc R U . . .
H16B H -0.132344 0.816046 0.830947 0.048 Uiso 1 1 calc R U . . .
H16C H -0.031499 0.889583 0.805264 0.048 Uiso 1 1 calc R U . . .
C19 C 0.2160(3) 1.0019(3) 0.8608(3) 0.0217(7) Uani 1 1 d . . . . .
H19 H 0.229945 1.013165 0.919555 0.026 Uiso 1 1 calc R U . . .
C21 C 0.1802(3) 1.0756(3) 0.6806(3) 0.0169(6) Uani 1 1 d . . . . .
C15 C -0.0090(3) 0.6121(3) 0.8556(3) 0.0238(7) Uani 1 1 d . . . . .
H15A H 0.055787 0.558363 0.826297 0.036 Uiso 1 1 calc R U . . .
H15B H -0.076454 0.613584 0.836082 0.036 Uiso 1 1 calc R U . . .
H15C H -0.035194 0.589083 0.941224 0.036 Uiso 1 1 calc R U . . .
C8 C 0.4262(3) 0.8665(3) 0.3915(3) 0.0195(6) Uani 1 1 d . . . . .
H8 H 0.336813 0.872585 0.421475 0.023 Uiso 1 1 calc R U . . .
C9 C 0.4747(3) 0.8275(3) 0.2853(3) 0.0291(8) Uani 1 1 d . . . . .
H9A H 0.562320 0.816201 0.256713 0.044 Uiso 1 1 calc R U . . .
H9B H 0.451015 0.884671 0.222600 0.044 Uiso 1 1 calc R U . . .
H9C H 0.442024 0.756501 0.308267 0.044 Uiso 1 1 calc R U . . .
C13 C 0.0566(3) 0.6753(3) 1.0537(3) 0.0272(8) Uani 1 1 d . . . . .
H13A H 0.063005 0.752555 1.044104 0.041 Uiso 1 1 calc R U . . .
H13B H 0.056091 0.624841 1.130961 0.041 Uiso 1 1 calc R U . . .
H13C H -0.017817 0.671754 1.047679 0.041 Uiso 1 1 calc R U . . .
C27 C 0.1974(3) 1.2073(3) 0.7620(3) 0.0237(7) Uani 1 1 d . . . . .
H27 H 0.210266 1.219706 0.820795 0.028 Uiso 1 1 calc R U . . .
C12 C 0.2772(3) 0.6088(3) 0.9829(3) 0.0250(7) Uani 1 1 d . . . . .
H12A H 0.342074 0.580218 0.922994 0.038 Uiso 1 1 calc R U . . .
H12B H 0.261753 0.550899 1.060677 0.038 Uiso 1 1 calc R U . . .
H12C H 0.300503 0.676018 0.981873 0.038 Uiso 1 1 calc R U . . .
C2 C 0.5309(3) 0.6328(3) 0.6841(3) 0.0220(7) Uani 1 1 d . . . . .
C7 C 0.4764(3) 0.7411(3) 0.6836(3) 0.0207(6) Uani 1 1 d . . . . .
H7 H 0.462017 0.764825 0.747093 0.025 Uiso 1 1 calc R U . . .
C31 C 0.1145(3) 1.3556(3) 0.4084(3) 0.0287(8) Uani 1 1 d . . . . .
H31 H 0.097365 1.418574 0.348497 0.034 Uiso 1 1 calc R U . . .
C26 C 0.1614(3) 1.1701(3) 0.5867(3) 0.0179(6) Uani 1 1 d . . . . .
C28 C 0.1791(3) 1.2960(3) 0.6739(3) 0.0235(7) Uani 1 1 d . . . . .
H28 H 0.178995 1.369955 0.671636 0.028 Uiso 1 1 calc R U . . .
C30 C 0.1357(3) 1.3723(3) 0.4928(3) 0.0270(7) Uani 1 1 d . . . . .
H30 H 0.134168 1.446812 0.489864 0.032 Uiso 1 1 calc R U . . .
C29 C 0.1596(3) 1.2810(3) 0.5830(3) 0.0211(6) Uani 1 1 d . . . . .
C10 C 0.4643(3) 0.9837(3) 0.3549(3) 0.0278(7) Uani 1 1 d . . . . .
H10A H 0.422404 1.012364 0.420943 0.042 Uiso 1 1 calc R U . . .
H10B H 0.443904 1.034550 0.287688 0.042 Uiso 1 1 calc R U . . .
H10C H 0.550940 0.979137 0.332732 0.042 Uiso 1 1 calc R U . . .
C1 C 0.5709(3) 0.5536(3) 0.7809(3) 0.0318(8) Uani 1 1 d . . . . .
H1A H 0.538227 0.582936 0.846295 0.048 Uiso 1 1 calc R U . . .
H1B H 0.658552 0.546343 0.751215 0.048 Uiso 1 1 calc R U . . .
H1C H 0.541926 0.479608 0.808607 0.048 Uiso 1 1 calc R U . . .
C33 C 0.8463(4) 0.2127(4) 0.7137(4) 0.0463(11) Uani 1 1 d D U . . .
C34 C 0.5607(5) 0.8099(5) -0.0065(5) 0.0623(14) Uani 1 1 d D U . . .
I1 I 0.31216(2) 0.44104(2) 0.79919(2) 0.01895(5) Uani 1 1 d . . . . .
I2 I 0.22574(2) 0.64306(2) 0.55220(2) 0.01909(5) Uani 1 1 d . . . . .
Cl5 Cl 0.63245(17) 0.91571(16) -0.03759(16) 0.0423(6) Uani 0.589(4) 1 d D . P A 1
Cl8 Cl 0.5869(6) 0.7409(5) -0.0949(4) 0.0729(17) Uani 0.589(4) 1 d D . P A 1
Cl7 Cl 0.626(3) 0.752(2) -0.118(2) 0.059(8) Uani 0.133(9) 1 d D U P A 2
Cl10 Cl 0.4313(7) 0.8752(11) 0.0061(8) 0.033(3) Uani 0.133(9) 1 d D . P A 2
Cl6 Cl 0.6521(8) 0.7705(10) -0.1457(8) 0.041(2) Uani 0.278(9) 1 d D . P A 3
Cl9 Cl 0.4254(4) 0.8050(15) 0.0260(8) 0.079(4) Uani 0.278(9) 1 d D . P A 3
Cl1 Cl 0.8178(9) 0.0828(6) 0.7541(11) 0.132(5) Uani 0.271(6) 1 d D U P B 1
Cl4 Cl 0.8321(5) 0.3486(4) 0.7180(4) 0.0371(12) Uani 0.271(6) 1 d D U P B 1
Cl2 Cl 0.87289(16) 0.11091(14) 0.83202(14) 0.0351(6) Uani 0.573(4) 1 d D . P B 2
Cl3 Cl 0.7623(5) 0.3314(4) 0.7520(5) 0.0618(11) Uani 0.573(4) 1 d D U P B 2
Cl12 Cl 0.7741(17) 0.2926(13) 0.7927(13) 0.086(4) Uani 0.155(6) 1 d D U P B 3
Cl11 Cl 0.7702(13) 0.0854(9) 0.8330(13) 0.106(6) Uani 0.155(6) 1 d D U P B 3

loop_
_atom_site_aniso_label
_atom_site_aniso_U_11
_atom_site_aniso_U_22
_atom_site_aniso_U_33
_atom_site_aniso_U_23
_atom_site_aniso_U_13
_atom_site_aniso_U_12
Os1 0.01307(6) 0.01088(6) 0.01394(6) -0.00524(4) -0.00507(4) -0.00018(4)
P1 0.0146(3) 0.0114(3) 0.0147(3) -0.0049(3) -0.0035(3) -0.0016(3)
C17 0.0170(14) 0.0128(14) 0.0169(14) -0.0063(11) -0.0011(11) -0.0039(11)
C18 0.0237(15) 0.0183(16) 0.0178(14) -0.0078(12) -0.0040(12) -0.0026(12)
C4 0.0163(14) 0.0204(16) 0.0179(14) -0.0086(12) -0.0004(11) -0.0029(12)
C3 0.0112(13) 0.0194(16) 0.0286(17) -0.0087(13) -0.0033(12) 0.0037(12)
C24 0.0197(15) 0.0190(16) 0.0253(16) -0.0093(13) -0.0094(13) -0.0015(12)
C23 0.0198(14) 0.0139(14) 0.0205(15) -0.0066(12) -0.0059(12) -0.0013(11)
C22 0.0151(13) 0.0132(14) 0.0212(15) -0.0089(12) -0.0040(11) 0.0005(11)
C11 0.0257(16) 0.0152(15) 0.0175(14) -0.0046(12) -0.0047(12) -0.0041(12)
C5 0.0133(13) 0.0158(15) 0.0161(14) -0.0035(11) -0.0016(11) -0.0044(11)
C25 0.0127(13) 0.0164(15) 0.0267(16) -0.0050(12) -0.0067(12) -0.0010(11)
C6 0.0154(13) 0.0158(14) 0.0177(14) -0.0065(11) -0.0026(11) -0.0043(11)
C14 0.0133(13) 0.0175(15) 0.0249(16) -0.0052(12) -0.0050(12) -0.0016(11)
C32 0.0237(16) 0.0219(17) 0.0352(19) -0.0066(15) -0.0158(15) -0.0010(13)
C20 0.0170(14) 0.0166(15) 0.0231(15) -0.0097(12) -0.0034(12) -0.0025(11)
C16 0.0173(16) 0.0244(18) 0.047(2) -0.0130(16) -0.0067(15) 0.0007(14)
C19 0.0238(16) 0.0220(17) 0.0204(15) -0.0106(13) -0.0053(13) -0.0039(13)
C21 0.0143(13) 0.0135(14) 0.0208(15) -0.0086(12) -0.0026(11) -0.0008(11)
C15 0.0187(15) 0.0220(17) 0.0263(17) -0.0033(13) -0.0065(13) -0.0071(13)
C8 0.0204(15) 0.0186(15) 0.0176(14) -0.0052(12) -0.0056(12) -0.0033(12)
C9 0.0354(19) 0.031(2) 0.0173(16) -0.0067(14) -0.0082(14) -0.0033(15)
C13 0.0314(18) 0.0239(18) 0.0173(15) -0.0091(13) 0.0035(13) -0.0085(14)
C27 0.0238(16) 0.0200(16) 0.0299(17) -0.0165(14) -0.0055(13) -0.0015(13)
C12 0.0336(18) 0.0222(17) 0.0196(15) -0.0035(13) -0.0124(14) -0.0047(14)
C2 0.0157(14) 0.0254(17) 0.0245(16) -0.0056(13) -0.0095(12) -0.0025(12)
C7 0.0187(14) 0.0234(17) 0.0217(15) -0.0070(13) -0.0061(12) -0.0092(12)
C31 0.0268(17) 0.0171(16) 0.038(2) -0.0019(14) -0.0161(15) -0.0006(13)
C26 0.0120(13) 0.0126(14) 0.0254(16) -0.0071(12) -0.0037(11) 0.0001(11)
C28 0.0212(15) 0.0145(15) 0.0329(18) -0.0121(13) -0.0044(13) -0.0030(12)
C30 0.0250(17) 0.0140(16) 0.039(2) -0.0061(14) -0.0121(15) -0.0017(13)
C29 0.0137(13) 0.0169(15) 0.0288(17) -0.0081(13) -0.0037(12) -0.0026(11)
C10 0.0318(18) 0.0203(17) 0.0245(17) -0.0015(13) -0.0080(14) -0.0071(14)
C1 0.0232(17) 0.035(2) 0.035(2) -0.0040(16) -0.0181(15) 0.0005(15)
C33 0.0459(17) 0.0456(18) 0.0391(16) -0.0161(14) -0.0130(13) 0.0066(14)
C34 0.068(2) 0.063(2) 0.064(2) -0.0176(16) -0.0364(16) -0.0030(16)
I1 0.02407(10) 0.01116(9) 0.02105(10) -0.00496(7) -0.00923(8) -0.00027(7)
I2 0.02357(10) 0.01718(10) 0.02142(10) -0.00696(8) -0.01192(8) -0.00277(8)
Cl5 0.0465(10) 0.0443(11) 0.0368(9) -0.0201(8) -0.0109(8) -0.0041(8)
Cl8 0.139(5) 0.051(2) 0.070(2) -0.0192(19) -0.075(3) -0.009(3)
Cl7 0.079(16) 0.018(7) 0.113(16) -0.005(9) -0.078(13) -0.010(8)
Cl10 0.029(4) 0.037(7) 0.039(4) -0.016(4) -0.017(3) 0.002(3)
Cl6 0.028(3) 0.054(6) 0.049(3) -0.026(4) -0.018(2) 0.003(3)
Cl9 0.036(2) 0.147(12) 0.078(4) -0.073(6) -0.012(2) -0.006(4)
Cl1 0.112(6) 0.071(5) 0.131(8) -0.015(5) -0.019(6) 0.046(4)
Cl4 0.031(2) 0.038(2) 0.035(2) -0.0138(17) -0.0097(19) 0.0036(18)
Cl2 0.0388(10) 0.0266(9) 0.0253(8) -0.0025(6) -0.0105(7) 0.0072(7)
Cl3 0.096(3) 0.0511(17) 0.0587(19) -0.0387(16) -0.050(2) 0.0335(19)
Cl12 0.143(9) 0.069(7) 0.065(6) -0.012(5) -0.061(6) -0.019(7)
Cl11 0.138(12) 0.067(7) 0.102(10) -0.034(6) -0.072(9) 0.070(8)

loop_
_atom_type_symbol
_atom_type_description
_atom_type_scat_dispersion_real
_atom_type_scat_dispersion_imag
_atom_type_scat_source
C C 0.0033 0.0016 'International Tables Vol C Tables 4.2.6.8 and 6.1.1.4'
H H 0.0000 0.0000 'International Tables Vol C Tables 4.2.6.8 and 6.1.1.4'
Cl Cl 0.1484 0.1585 'International Tables Vol C Tables 4.2.6.8 and 6.1.1.4'
I I -0.4742 1.8119 'International Tables Vol C Tables 4.2.6.8 and 6.1.1.4'
Os Os -1.2165 7.6030 'International Tables Vol C Tables 4.2.6.8 and 6.1.1.4'
P P 0.1023 0.0942 'International Tables Vol C Tables 4.2.6.8 and 6.1.1.4'

loop_
_geom_angle_atom_site_label_1
_geom_angle_atom_site_label_2
_geom_angle_atom_site_label_3
_geom_angle
_geom_angle_site_symmetry_1
_geom_angle_site_symmetry_3
_geom_angle_publ_flag
P1 Os1 I1 90.88(2) . . ?
P1 Os1 I2 92.45(2) . . ?
C4 Os1 P1 156.42(8) . . ?
C4 Os1 I1 112.64(8) . . ?
C4 Os1 I2 87.77(9) . . ?
C3 Os1 P1 153.92(9) . . ?
C3 Os1 C4 36.40(12) . . ?
C3 Os1 C2 37.33(12) . . ?
C3 Os1 I1 88.37(9) . . ?
C3 Os1 I2 113.47(9) . . ?
C5 Os1 P1 119.20(8) . . ?
C5 Os1 C4 37.22(11) . . ?
C5 Os1 C3 66.81(12) . . ?
C5 Os1 C2 80.35(12) . . ?
C5 Os1 I1 149.58(8) . . ?
C5 Os1 I2 88.27(8) . . ?
C6 Os1 P1 92.55(8) . . ?
C6 Os1 C4 66.60(11) . . ?
C6 Os1 C3 78.64(12) . . ?
C6 Os1 C5 37.38(11) . . ?
C6 Os1 C2 67.62(12) . . ?
C6 Os1 C7 38.13(12) . . ?
C6 Os1 I1 156.90(8) . . ?
C6 Os1 I2 116.80(8) . . ?
C2 Os1 P1 116.65(9) . . ?
C2 Os1 C4 66.94(12) . . ?
C2 Os1 I1 90.48(9) . . ?
C2 Os1 I2 150.75(9) . . ?
C7 Os1 P1 91.34(9) . . ?
C7 Os1 C4 79.05(12) . . ?
C7 Os1 C3 66.55(13) . . ?
C7 Os1 C5 68.27(12) . . ?
C7 Os1 C2 36.95(12) . . ?
C7 Os1 I1 118.98(9) . . ?
C7 Os1 I2 154.83(9) . . ?
I2 Os1 I1 85.845(8) . . ?
C17 P1 Os1 111.83(10) . . ?
C17 P1 C11 107.22(15) . . ?
C17 P1 C14 103.40(14) . . ?
C11 P1 Os1 112.85(10) . . ?
C11 P1 C14 102.97(15) . . ?
C14 P1 Os1 117.54(11) . . ?
C18 C17 P1 119.4(2) . . ?
C18 C17 C22 118.5(3) . . ?
C22 C17 P1 122.1(2) . . ?
C17 C18 H18 118.9 . . ?
C19 C18 C17 122.2(3) . . ?
C19 C18 H18 118.9 . . ?
Os1 C4 H4 130.9 . . ?
C3 C4 Os1 71.34(17) . . ?
C3 C4 H4 119.6 . . ?
C3 C4 C5 120.7(3) . . ?
C5 C4 Os1 70.87(17) . . ?
C5 C4 H4 119.6 . . ?
Os1 C3 H3 129.8 . . ?
C4 C3 Os1 72.26(17) . . ?
C4 C3 H3 119.1 . . ?
C4 C3 C2 121.8(3) . . ?
C2 C3 Os1 71.45(17) . . ?
C2 C3 H3 119.1 . . ?
C23 C24 H24 119.4 . . ?
C23 C24 C25 121.2(3) . . ?
C25 C24 H24 119.4 . . ?
C24 C23 H23 118.8 . . ?
C24 C23 C22 122.4(3) . . ?
C22 C23 H23 118.8 . . ?
C17 C22 C23 123.4(3) . . ?
C17 C22 C21 119.5(3) . . ?
C21 C22 C23 117.1(3) . . ?
P1 C11 H11 103.6 . . ?
C13 C11 P1 117.0(2) . . ?
C13 C11 H11 103.6 . . ?
C12 C11 P1 115.2(2) . . ?
C12 C11 H11 103.6 . . ?
C12 C11 C13 111.6(3) . . ?
C4 C5 Os1 71.91(17) . . ?
C4 C5 C8 122.5(3) . . ?
C6 C5 Os1 69.32(17) . . ?
C6 C5 C4 117.5(3) . . ?
C6 C5 C8 120.0(3) . . ?
C8 C5 Os1 130.7(2) . . ?
C32 C25 C24 122.0(3) . . ?
C32 C25 C26 119.6(3) . . ?
C26 C25 C24 118.3(3) . . ?
Os1 C6 H6 128.4 . . ?
C5 C6 Os1 73.30(18) . . ?
C5 C6 H6 119.1 . . ?
C5 C6 C7 121.7(3) . . ?
C7 C6 Os1 71.46(18) . . ?
C7 C6 H6 119.1 . . ?
P1 C14 H14 105.7 . . ?
C16 C14 P1 116.2(3) . . ?
C16 C14 H14 105.7 . . ?
C15 C14 P1 111.7(2) . . ?
C15 C14 H14 105.7 . . ?
C15 C14 C16 111.1(3) . . ?
C25 C32 H32 119.9 . . ?
C31 C32 C25 120.2(3) . . ?
C31 C32 H32 119.9 . . ?
C19 C20 C21 118.9(3) . . ?
C19 C20 C27 121.8(3) . . ?
C21 C20 C27 119.3(3) . . ?
C14 C16 H16A 109.5 . . ?
C14 C16 H16B 109.5 . . ?
C14 C16 H16C 109.5 . . ?
H16A C16 H16B 109.5 . . ?
H16A C16 H16C 109.5 . . ?
H16B C16 H16C 109.5 . . ?
C18 C19 C20 120.6(3) . . ?
C18 C19 H19 119.7 . . ?
C20 C19 H19 119.7 . . ?
C22 C21 C26 120.6(3) . . ?
C20 C21 C22 120.3(3) . . ?
C20 C21 C26 119.1(3) . . ?
C14 C15 H15A 109.5 . . ?
C14 C15 H15B 109.5 . . ?
C14 C15 H15C 109.5 . . ?
H15A C15 H15B 109.5 . . ?
H15A C15 H15C 109.5 . . ?
H15B C15 H15C 109.5 . . ?
C5 C8 H8 107.4 . . ?
C5 C8 C9 113.0(3) . . ?
C5 C8 C10 110.8(3) . . ?
C9 C8 H8 107.4 . . ?
C9 C8 C10 110.5(3) . . ?
C10 C8 H8 107.4 . . ?
C8 C9 H9A 109.5 . . ?
C8 C9 H9B 109.5 . . ?
C8 C9 H9C 109.5 . . ?
H9A C9 H9B 109.5 . . ?
H9A C9 H9C 109.5 . . ?
H9B C9 H9C 109.5 . . ?
C11 C13 H13A 109.5 . . ?
C11 C13 H13B 109.5 . . ?
C11 C13 H13C 109.5 . . ?
H13A C13 H13B 109.5 . . ?
H13A C13 H13C 109.5 . . ?
H13B C13 H13C 109.5 . . ?
C20 C27 H27 119.3 . . ?
C28 C27 C20 121.5(3) . . ?
C28 C27 H27 119.3 . . ?
C11 C12 H12A 109.5 . . ?
C11 C12 H12B 109.5 . . ?
C11 C12 H12C 109.5 . . ?
H12A C12 H12B 109.5 . . ?
H12A C12 H12C 109.5 . . ?
H12B C12 H12C 109.5 . . ?
C3 C2 Os1 71.22(18) . . ?
C3 C2 C1 120.3(3) . . ?
C7 C2 Os1 69.86(18) . . ?
C7 C2 C3 117.9(3) . . ?
C7 C2 C1 121.8(3) . . ?
C1 C2 Os1 131.8(2) . . ?
Os1 C7 H7 128.9 . . ?
C6 C7 Os1 70.41(18) . . ?
C6 C7 H7 119.8 . . ?
C2 C7 Os1 73.19(19) . . ?
C2 C7 C6 120.4(3) . . ?
C2 C7 H7 119.8 . . ?
C32 C31 H31 119.7 . . ?
C30 C31 C32 120.7(3) . . ?
C30 C31 H31 119.7 . . ?
C25 C26 C21 120.3(3) . . ?
C25 C26 C29 119.5(3) . . ?
C29 C26 C21 120.2(3) . . ?
C27 C28 H28 119.5 . . ?
C27 C28 C29 121.1(3) . . ?
C29 C28 H28 119.5 . . ?
C31 C30 H30 119.6 . . ?
C31 C30 C29 120.9(3) . . ?
C29 C30 H30 119.6 . . ?
C26 C29 C28 118.9(3) . . ?
C30 C29 C26 119.1(3) . . ?
C30 C29 C28 122.0(3) . . ?
C8 C10 H10A 109.5 . . ?
C8 C10 H10B 109.5 . . ?
C8 C10 H10C 109.5 . . ?
H10A C10 H10B 109.5 . . ?
H10A C10 H10C 109.5 . . ?
H10B C10 H10C 109.5 . . ?
C2 C1 H1A 109.5 . . ?
C2 C1 H1B 109.5 . . ?
C2 C1 H1C 109.5 . . ?
H1A C1 H1B 109.5 . . ?
H1A C1 H1C 109.5 . . ?
H1B C1 H1C 109.5 . . ?
Cl1 C33 Cl4 159.3(6) . . ?
Cl2 C33 Cl3 110.4(3) . . ?
Cl12 C33 Cl11 93.0(8) . . ?
Cl5 C34 Cl8 125.6(4) . . ?
Cl10 C34 Cl7 115.2(11) . . ?
Cl9 C34 Cl6 108.6(5) . . ?

loop_
_geom_bond_atom_site_label_1
_geom_bond_atom_site_label_2
_geom_bond_distance
_geom_bond_site_symmetry_2
_geom_bond_publ_flag
Os1 P1 2.3916(7) . ?
Os1 C4 2.248(3) . ?
Os1 C3 2.236(3) . ?
Os1 C5 2.234(3) . ?
Os1 C6 2.182(3) . ?
Os1 C2 2.239(3) . ?
Os1 C7 2.196(3) . ?
Os1 I1 2.7356(3) . ?
Os1 I2 2.7321(3) . ?
P1 C17 1.843(3) . ?
P1 C11 1.863(3) . ?
P1 C14 1.869(3) . ?
C17 C18 1.397(4) . ?
C17 C22 1.416(4) . ?
C18 H18 0.9500 . ?
C18 C19 1.385(5) . ?
C4 H4 0.9500 . ?
C4 C3 1.401(5) . ?
C4 C5 1.431(4) . ?
C3 H3 0.9500 . ?
C3 C2 1.432(5) . ?
C24 H24 0.9500 . ?
C24 C23 1.353(4) . ?
C24 C25 1.432(4) . ?
C23 H23 0.9500 . ?
C23 C22 1.440(4) . ?
C22 C21 1.424(4) . ?
C11 H11 1.0000 . ?
C11 C13 1.537(4) . ?
C11 C12 1.525(5) . ?
C5 C6 1.416(4) . ?
C5 C8 1.520(4) . ?
C25 C32 1.396(5) . ?
C25 C26 1.417(5) . ?
C6 H6 0.9500 . ?
C6 C7 1.430(4) . ?
C14 H14 1.0000 . ?
C14 C16 1.533(4) . ?
C14 C15 1.524(5) . ?
C32 H32 0.9500 . ?
C32 C31 1.392(5) . ?
C20 C19 1.391(5) . ?
C20 C21 1.421(4) . ?
C20 C27 1.433(4) . ?
C16 H16A 0.9800 . ?
C16 H16B 0.9800 . ?
C16 H16C 0.9800 . ?
C19 H19 0.9500 . ?
C21 C26 1.427(4) . ?
C15 H15A 0.9800 . ?
C15 H15B 0.9800 . ?
C15 H15C 0.9800 . ?
C8 H8 1.0000 . ?
C8 C9 1.527(5) . ?
C8 C10 1.530(5) . ?
C9 H9A 0.9800 . ?
C9 H9B 0.9800 . ?
C9 H9C 0.9800 . ?
C13 H13A 0.9800 . ?
C13 H13B 0.9800 . ?
C13 H13C 0.9800 . ?
C27 H27 0.9500 . ?
C27 C28 1.342(5) . ?
C12 H12A 0.9800 . ?
C12 H12B 0.9800 . ?
C12 H12C 0.9800 . ?
C2 C7 1.406(5) . ?
C2 C1 1.501(5) . ?
C7 H7 0.9500 . ?
C31 H31 0.9500 . ?
C31 C30 1.377(5) . ?
C26 C29 1.419(4) . ?
C28 H28 0.9500 . ?
C28 C29 1.437(5) . ?
C30 H30 0.9500 . ?
C30 C29 1.400(5) . ?
C10 H10A 0.9800 . ?
C10 H10B 0.9800 . ?
C10 H10C 0.9800 . ?
C1 H1A 0.9800 . ?
C1 H1B 0.9800 . ?
C1 H1C 0.9800 . ?
C33 Cl1 1.634(9) . ?
C33 Cl4 1.756(6) . ?
C33 Cl2 1.719(5) . ?
C33 Cl3 1.766(5) . ?
C33 Cl12 1.613(12) . ?
C33 Cl11 1.875(12) . ?
C34 Cl5 1.640(6) . ?
C34 Cl8 1.641(7) . ?
C34 Cl7 1.735(15) . ?
C34 Cl10 1.601(8) . ?
C34 Cl6 1.914(8) . ?
C34 Cl9 1.557(7) . ?

loop_
_geom_torsion_atom_site_label_1
_geom_torsion_atom_site_label_2
_geom_torsion_atom_site_label_3
_geom_torsion_atom_site_label_4
_geom_torsion
_geom_torsion_site_symmetry_1
_geom_torsion_site_symmetry_2
_geom_torsion_site_symmetry_3
_geom_torsion_site_symmetry_4
_geom_torsion_publ_flag
Os1 P1 C17 C18 -108.4(2) . . . . ?
Os1 P1 C17 C22 71.9(3) . . . . ?
Os1 P1 C11 C13 179.2(2) . . . . ?
Os1 P1 C11 C12 45.0(3) . . . . ?
Os1 P1 C14 C16 -154.1(2) . . . . ?
Os1 P1 C14 C15 77.1(2) . . . . ?
Os1 C4 C3 C2 -53.8(3) . . . . ?
Os1 C4 C5 C6 54.0(2) . . . . ?
Os1 C4 C5 C8 -127.2(3) . . . . ?
Os1 C3 C2 C7 -53.7(3) . . . . ?
Os1 C3 C2 C1 128.1(3) . . . . ?
Os1 C5 C6 C7 54.8(3) . . . . ?
Os1 C5 C8 C9 -103.2(3) . . . . ?
Os1 C5 C8 C10 132.2(3) . . . . ?
Os1 C6 C7 C2 55.7(3) . . . . ?
Os1 C2 C7 C6 -54.3(3) . . . . ?
P1 C17 C18 C19 -177.4(3) . . . . ?
P1 C17 C22 C23 -2.5(4) . . . . ?
P1 C17 C22 C21 176.7(2) . . . . ?
C17 P1 C11 C13 55.6(3) . . . . ?
C17 P1 C11 C12 -78.6(3) . . . . ?
C17 P1 C14 C16 -30.3(3) . . . . ?
C17 P1 C14 C15 -159.1(2) . . . . ?
C17 C18 C19 C20 0.0(5) . . . . ?
C17 C22 C21 C20 1.6(4) . . . . ?
C17 C22 C21 C26 -177.5(3) . . . . ?
C18 C17 C22 C23 177.8(3) . . . . ?
C18 C17 C22 C21 -3.0(4) . . . . ?
C4 C3 C2 Os1 54.1(3) . . . . ?
C4 C3 C2 C7 0.4(5) . . . . ?
C4 C3 C2 C1 -177.7(3) . . . . ?
C4 C5 C6 Os1 -55.2(3) . . . . ?
C4 C5 C6 C7 -0.4(4) . . . . ?
C4 C5 C8 C9 -9.7(4) . . . . ?
C4 C5 C8 C10 -134.3(3) . . . . ?
C3 C4 C5 Os1 -53.1(3) . . . . ?
C3 C4 C5 C6 0.9(5) . . . . ?
C3 C4 C5 C8 179.7(3) . . . . ?
C3 C2 C7 Os1 54.4(3) . . . . ?
C3 C2 C7 C6 0.0(5) . . . . ?
C24 C23 C22 C17 177.3(3) . . . . ?
C24 C23 C22 C21 -1.9(5) . . . . ?
C24 C25 C32 C31 179.2(3) . . . . ?
C24 C25 C26 C21 -1.8(4) . . . . ?
C24 C25 C26 C29 179.8(3) . . . . ?
C23 C24 C25 C32 -177.3(3) . . . . ?
C23 C24 C25 C26 1.7(5) . . . . ?
C23 C22 C21 C20 -179.2(3) . . . . ?
C23 C22 C21 C26 1.7(4) . . . . ?
C22 C17 C18 C19 2.2(5) . . . . ?
C22 C21 C26 C25 0.1(4) . . . . ?
C22 C21 C26 C29 178.4(3) . . . . ?
C11 P1 C17 C18 15.8(3) . . . . ?
C11 P1 C17 C22 -163.9(2) . . . . ?
C11 P1 C14 C16 81.2(3) . . . . ?
C11 P1 C14 C15 -47.6(3) . . . . ?
C5 C4 C3 Os1 52.9(3) . . . . ?
C5 C4 C3 C2 -0.9(5) . . . . ?
C5 C6 C7 Os1 -55.7(3) . . . . ?
C5 C6 C7 C2 0.0(5) . . . . ?
C25 C24 C23 C22 0.2(5) . . . . ?
C25 C32 C31 C30 0.8(5) . . . . ?
C25 C26 C29 C28 179.5(3) . . . . ?
C25 C26 C29 C30 1.1(4) . . . . ?
C6 C5 C8 C9 169.2(3) . . . . ?
C6 C5 C8 C10 44.6(4) . . . . ?
C14 P1 C17 C18 124.1(3) . . . . ?
C14 P1 C17 C22 -55.5(3) . . . . ?
C14 P1 C11 C13 -53.1(3) . . . . ?
C14 P1 C11 C12 172.8(2) . . . . ?
C32 C25 C26 C21 177.1(3) . . . . ?
C32 C25 C26 C29 -1.2(5) . . . . ?
C32 C31 C30 C29 -0.9(6) . . . . ?
C20 C21 C26 C25 -179.0(3) . . . . ?
C20 C21 C26 C29 -0.6(4) . . . . ?
C20 C27 C28 C29 -0.1(5) . . . . ?
C19 C20 C21 C22 0.7(4) . . . . ?
C19 C20 C21 C26 179.8(3) . . . . ?
C19 C20 C27 C28 -179.4(3) . . . . ?
C21 C20 C19 C18 -1.5(5) . . . . ?
C21 C20 C27 C28 0.7(5) . . . . ?
C21 C26 C29 C28 1.2(4) . . . . ?
C21 C26 C29 C30 -177.2(3) . . . . ?
C8 C5 C6 Os1 125.9(3) . . . . ?
C8 C5 C6 C7 -179.3(3) . . . . ?
C27 C20 C19 C18 178.5(3) . . . . ?
C27 C20 C21 C22 -179.3(3) . . . . ?
C27 C20 C21 C26 -0.3(4) . . . . ?
C27 C28 C29 C26 -0.8(5) . . . . ?
C27 C28 C29 C30 177.5(3) . . . . ?
C31 C30 C29 C26 -0.1(5) . . . . ?
C31 C30 C29 C28 -178.4(3) . . . . ?
C26 C25 C32 C31 0.2(5) . . . . ?
C1 C2 C7 Os1 -127.5(3) . . . . ?
C1 C2 C7 C6 178.2(3) . . . . ?
